data_4110373
loop_
_publ_author_name
'Maaz Zuhayra'
'Willm Uwe Kampen'
'Eberhard Henze'
'Zsolt Soti'
'Laslo Zsolnai'
'Gottfried Huttner'
'Franz Oberdorfer'

_publ_section_title
;
 A Planar Water Tetramer with Tetrahedrally Coordinated Water Embedded in
 a Hydrogen Bonding Network of [Tc4(CO)12-(\m3-OH)4.4H2O]
;
_journal_name_full 'Journal of the American Chemical Society'
_journal_page_first 424
_journal_page_last 425
_journal_paper_doi 10.1021/ja057142j
_journal_volume 128
_journal_year 2006
_chemical_formula_sum 'C3 H3 O5 Tc'
_chemical_formula_weight 217.05
_chemical_name_systematic
;
 ?
;
_space_group_IT_number 82
_symmetry_cell_setting tetragonal
_symmetry_space_group_name_Hall 'I -4'
_symmetry_space_group_name_H-M 'I -4'
_atom_sites_solution_hydrogens geom
_atom_sites_solution_primary direct
_atom_sites_solution_secondary difmap
_audit_creation_method SHELXL
_cell_angle_alpha 90.00
_cell_angle_beta 90.00
_cell_angle_gamma 90.00
_cell_formula_units_Z 8
_cell_length_a 11.772(3)
_cell_length_b 11.772(3)
_cell_length_c 9.062(2)
_cell_measurement_temperature 293(2)
_cell_volume 1255.8(5)
_computing_structure_refinement 'SHELXL-93 (Sheldrick, 1993)'
_computing_structure_solution 'SHELXS-86 (Sheldrick, 1990)'
_diffrn_ambient_temperature 293(2)
_diffrn_radiation_monochromator graphite
_diffrn_radiation_source 'fine-focus sealed tube'
_diffrn_radiation_type MoK\a
_diffrn_radiation_wavelength 0.71073
_diffrn_reflns_av_R_equivalents 0.0309
_diffrn_reflns_av_sigmaI/netI 0.0345
_diffrn_reflns_limit_h_max 14
_diffrn_reflns_limit_h_min -1
_diffrn_reflns_limit_k_max 13
_diffrn_reflns_limit_k_min -1
_diffrn_reflns_limit_l_max 10
_diffrn_reflns_limit_l_min -1
_diffrn_reflns_number 883
_diffrn_reflns_theta_max 25.00
_diffrn_reflns_theta_min 2.45
_exptl_absorpt_coefficient_mu 2.242
_exptl_crystal_density_diffrn 2.296
_exptl_crystal_F_000 832
_refine_diff_density_max 0.440
_refine_diff_density_min -0.595
_refine_diff_density_rms 0.133
_refine_ls_abs_structure_details 'Flack H D (1983), Acta Cryst. A39, 876-881'
_refine_ls_abs_structure_Flack 0.06(10)
_refine_ls_extinction_method none
_refine_ls_goodness_of_fit_all 1.082
_refine_ls_goodness_of_fit_obs 1.092
_refine_ls_matrix_type full
_refine_ls_number_parameters 94
_refine_ls_number_reflns 802
_refine_ls_number_restraints 0
_refine_ls_restrained_S_all 1.082
_refine_ls_restrained_S_obs 1.092
_refine_ls_R_factor_all 0.0247
_refine_ls_R_factor_obs 0.0244
_refine_ls_shift/esd_max 0.006
_refine_ls_shift/esd_mean 0.001
_refine_ls_structure_factor_coef Fsqd
_refine_ls_weighting_details 'w=1/[\s^2^(Fo^2^)+(0.0363P)^2^+0.0000P] where P=(Fo^2^+2Fc^2^)/3'
_refine_ls_weighting_scheme calc
_refine_ls_wR_factor_all 0.0601
_refine_ls_wR_factor_obs 0.0599
_reflns_number_observed 786
_reflns_number_total 802
_reflns_observed_criterion >2sigma(I)
_cod_data_source_file ja057142jsi20051030_105538.cif
_cod_data_source_block zute
_cod_depositor_comments
;
The following automatic conversions were performed:

'_refine_ls_weighting_scheme' value 'calc
w=1/[\s^2^(Fo^2^)+(0.0363P)^2^+0.0000P] where P=(Fo^2^+2Fc^2^)/3' was
changed to 'calc'. New tag '_refine_ls_weighting_details' was
created. The value of the new tag was set to
'w=1/[\s^2^(Fo^2^)+(0.0363P)^2^+0.0000P] where P=(Fo^2^+2Fc^2^)/3'.

Automatic conversion script
Id: cif_fix_values 3143 2015-03-26 13:38:13Z robertas 
;
_cod_database_code 4110373

loop_
_symmetry_equiv_pos_as_xyz
'x, y, z'
'-x, -y, z'
'y, -x, -z'
'-y, x, -z'
'x+1/2, y+1/2, z+1/2'
'-x+1/2, -y+1/2, z+1/2'
'y+1/2, -x+1/2, -z+1/2'
'-y+1/2, x+1/2, -z+1/2'

loop_
_atom_site_aniso_label
_atom_site_aniso_U_11
_atom_site_aniso_U_22
_atom_site_aniso_U_33
_atom_site_aniso_U_23
_atom_site_aniso_U_13
_atom_site_aniso_U_12
Tc1 0.0213(2) 0.0212(2) 0.0287(2) 0.0041(2) -0.0007(2) -0.0013(2)
O1 0.023(2) 0.019(2) 0.031(2) -0.003(2) -0.002(2) -0.0015(13)
C2 0.031(3) 0.031(3) 0.057(4) 0.021(4) -0.005(4) -0.003(2)
O2 0.036(2) 0.055(4) 0.116(5) 0.028(5) -0.020(4) -0.023(3)
C3 0.028(4) 0.035(4) 0.039(3) 0.004(3) 0.003(3) 0.001(3)
O3 0.056(3) 0.064(3) 0.030(2) 0.010(2) 0.005(2) -0.004(3)
C4 0.035(3) 0.027(3) 0.040(3) 0.005(3) 0.007(4) -0.002(2)
O4 0.063(3) 0.033(3) 0.074(4) 0.004(3) -0.003(4) 0.014(3)
O10 0.062(3) 0.053(3) 0.047(3) 0.005(3) -0.008(3) -0.005(3)

loop_
_atom_site_label
_atom_site_type_symbol
_atom_site_fract_x
_atom_site_fract_y
_atom_site_fract_z
_atom_site_U_iso_or_equiv
_atom_site_thermal_displace_type
_atom_site_occupancy
_atom_site_calc_flag
Tc1 Tc 0.46541(3) 0.35594(3) 0.12982(4) 0.0238(2) Uani 1 d
O1 O 0.4729(4) 0.3920(3) -0.1067(5) 0.0244(9) Uani 1 d
H1 H 0.4604(56) 0.3225(54) -0.1612(61) 0.018(16) Uiso 1 d
C2 C 0.3272(5) 0.2737(5) 0.1304(12) 0.0396(13) Uani 1 d
O2 O 0.2439(5) 0.2244(4) 0.1337(13) 0.069(2) Uani 1 d
C3 C 0.4678(6) 0.3381(6) 0.3391(7) 0.0340(14) Uani 1 d
O3 O 0.4722(5) 0.3227(5) 0.4625(5) 0.0500(14) Uani 1 d
C4 C 0.5388(5) 0.2124(5) 0.1199(10) 0.0342(13) Uani 1 d
O4 O 0.5802(5) 0.1236(4) 0.1093(8) 0.0563(15) Uani 1 d
O10 O 0.4853(5) 0.1753(5) 0.7354(6) 0.0543(13) Uani 1 d
H10A H 0.4701(62) 0.2067(63) 0.6508(96) 0.051(22) Uiso 1 d
H10B H 0.4365(76) 0.1046(80) 0.7412(117) 0.080(32) Uiso 1 d

loop_
_atom_type_symbol
_atom_type_description
_atom_type_scat_dispersion_real
_atom_type_scat_dispersion_imag
_atom_type_scat_source
C C 0.0033 0.0016 'International Tables Vol C Tables 4.2.6.8 and 6.1.1.4'
H H 0.0000 0.0000 'International Tables Vol C Tables 4.2.6.8 and 6.1.1.4'
O O 0.0106 0.0060 'International Tables Vol C Tables 4.2.6.8 and 6.1.1.4'
Tc Tc -1.4390 0.7593 'International Tables Vol C Tables 4.2.6.8 and 6.1.1.4'

loop_
_geom_angle_atom_site_label_1
_geom_angle_atom_site_label_2
_geom_angle_atom_site_label_3
_geom_angle
_geom_angle_site_symmetry_1
_geom_angle_site_symmetry_3
C2 Tc1 C4 86.3(2) . .
C2 Tc1 C3 87.3(4) . .
C4 Tc1 C3 86.7(3) . .
C2 Tc1 O1 169.9(2) . 4_655
C4 Tc1 O1 102.0(2) . 4_655
C3 Tc1 O1 98.8(2) . 4_655
C2 Tc1 O1 97.9(4) . .
C4 Tc1 O1 96.2(3) . .
C3 Tc1 O1 174.2(2) . .
O1 Tc1 O1 75.6(2) 4_655 .
C2 Tc1 O1 97.5(2) . 3_565
C4 Tc1 O1 171.0(3) . 3_565
C3 Tc1 O1 101.6(2) . 3_565
O1 Tc1 O1 73.46(14) 4_655 3_565
O1 Tc1 O1 75.2(2) . 3_565
Tc1 O1 Tc1 102.6(2) 3_565 .
Tc1 O1 Tc1 105.44(14) 3_565 4_655
Tc1 O1 Tc1 101.9(2) . 4_655
Tc1 O1 H1 120.4(39) 3_565 .
Tc1 O1 H1 109.3(34) . .
Tc1 O1 H1 115.0(40) 4_655 .
O2 C2 Tc1 178.7(10) . .
O3 C3 Tc1 176.6(7) . .
O4 C4 Tc1 177.1(7) . .
H10A O10 H10B 106.2(73) . .

loop_
_geom_bond_atom_site_label_1
_geom_bond_atom_site_label_2
_geom_bond_distance
_geom_bond_site_symmetry_2
Tc1 C2 1.893(6) .
Tc1 C4 1.899(6) .
Tc1 C3 1.908(6) .
Tc1 O1 2.182(4) 4_655
Tc1 O1 2.187(4) .
Tc1 O1 2.202(4) 3_565
O1 Tc1 2.182(4) 3_565
O1 Tc1 2.202(4) 4_655
O1 H1 0.97(6) .
C2 O2 1.141(8) .
C3 O3 1.134(8) .
C4 O4 1.158(8) .
O10 H10A 0.87(9) .
O10 H10B 1.01(10) .
